data_4000175
_journal_name_full 'Chemistry of Materials'
_journal_paper_doi 10.1021/cm020066o
_journal_year 2002
_chemical_formula_sum 'Ga4.56 Ge0.44 Ni2 Sm0.53'
_chemical_formula_weight 546.97
_space_group_IT_number 194
_symmetry_cell_setting hexagonal
_symmetry_space_group_name_Hall '-P 6c 2c'
_symmetry_space_group_name_H-M 'P 63/m m c'
_atom_sites_solution_hydrogens geom
_atom_sites_solution_primary direct
_atom_sites_solution_secondary difmap
_cell_angle_alpha 90.00
_cell_angle_beta 90.00
_cell_angle_gamma 120.00
_cell_formula_units_Z 2
_cell_length_a 4.1748(7)
_cell_length_b 4.1748(7)
_cell_length_c 16.007(4)
_cell_measurement_temperature 293(2)
_cell_volume 241.61(8)
_diffrn_ambient_temperature 293(2)
_diffrn_radiation_monochromator graphite
_diffrn_radiation_source 'fine-focus sealed tube'
_diffrn_radiation_type MoK\a
_diffrn_radiation_wavelength 0.71073
_diffrn_reflns_av_R_equivalents 0.0535
_diffrn_reflns_av_sigmaI/netI 0.0214
_diffrn_reflns_limit_h_max 4
_diffrn_reflns_limit_h_min -4
_diffrn_reflns_limit_k_max 4
_diffrn_reflns_limit_k_min -4
_diffrn_reflns_limit_l_max 17
_diffrn_reflns_limit_l_min -17
_diffrn_reflns_number 1379
_diffrn_reflns_theta_max 23.20
_diffrn_reflns_theta_min 5.09
_exptl_absorpt_coefficient_mu 41.484
_exptl_crystal_density_diffrn 7.518
_exptl_crystal_density_method 'not measured'
_exptl_crystal_F_000 489
_refine_ls_extinction_coef 0.014(2)
_refine_ls_extinction_expression Fc^*^=kFc[1+0.001xFc^2^\l^3^/sin(2\q)]^-1/4^
_refine_ls_extinction_method SHELXL
_refine_ls_goodness_of_fit_ref 1.164
_refine_ls_hydrogen_treatment mixed
_refine_ls_matrix_type full
_refine_ls_number_parameters 20
_refine_ls_number_reflns 91
_refine_ls_number_restraints 1
_refine_ls_restrained_S_all 1.156
_refine_ls_R_factor_all 0.0320
_refine_ls_R_factor_gt 0.0311
_refine_ls_shift/su_max 0.493
_refine_ls_shift/su_mean 0.051
_refine_ls_structure_factor_coef Fsqd
_refine_ls_weighting_details 'calc w=1/[\s^2^(Fo^2^)+(0.0366P)^2^+9.0977P] where P=(Fo^2^+2Fc^2^)/3'
_refine_ls_weighting_scheme calc
_refine_ls_wR_factor_gt 0.0721
_refine_ls_wR_factor_ref 0.0724
_reflns_number_gt 88
_reflns_number_total 91
_reflns_threshold_expression >2sigma(I)
_cod_original_sg_symbol_H-M P?
_cod_database_code 4000175

loop_
_symmetry_equiv_pos_as_xyz
'x, y, z'
'-y, x-y, z'
'-x+y, -x, z'
'-x, -y, z+1/2'
'y, -x+y, z+1/2'
'x-y, x, z+1/2'
'y, x, -z'
'x-y, -y, -z'
'-x, -x+y, -z'
'-y, -x, -z+1/2'
'-x+y, y, -z+1/2'
'x, x-y, -z+1/2'
'-x, -y, -z'
'y, -x+y, -z'
'x-y, x, -z'
'x, y, -z-1/2'
'-y, x-y, -z-1/2'
'-x+y, -x, -z-1/2'
'-y, -x, z'
'-x+y, y, z'
'x, x-y, z'
'y, x, z-1/2'
'x-y, -y, z-1/2'
'-x, -x+y, z-1/2'

loop_
_atom_site_label
_atom_site_type_symbol
_atom_site_fract_x
_atom_site_fract_y
_atom_site_fract_z
_atom_site_U_iso_or_equiv
_atom_site_adp_type
_atom_site_occupancy
_atom_site_symmetry_multiplicity
_atom_site_calc_flag
_atom_site_refinement_flags
_atom_site_disorder_assembly
_atom_site_disorder_group
Sm1 Sm 0.3333 0.6667 0.2500 0.0017(13) Uani 0.533(9) 12 d SP . .
M1 Ga 0.5319(12) 0.064(2) 0.2500 0.024(2) Uani 0.33 4 d SP . .
M2 Ga 0.0000 0.0000 0.13243(16) 0.0072(11) Uani 0.9(2) 6 d SP . .
M20 Ge 0.0000 0.0000 0.13243(16) 0.0072(11) Uani 0.1(2) 6 d SP . .
Ga1 Ga 0.3333 0.6667 0.04578(15) 0.0048(10) Uani 1 6 d S . .
Ni1 Ni 0.3333 0.6667 0.60862(18) 0.0053(10) Uani 1 6 d S . .

loop_
_atom_site_aniso_label
_atom_site_aniso_U_11
_atom_site_aniso_U_22
_atom_site_aniso_U_33
_atom_site_aniso_U_23
_atom_site_aniso_U_13
_atom_site_aniso_U_12
Sm1 0.0000(15) 0.0000(15) 0.0051(19) 0.000 0.000 0.0000(7)
M1 0.030(3) 0.048(6) 0.000(3) 0.000 0.000 0.024(3)
M2 0.0059(12) 0.0059(12) 0.0097(17) 0.000 0.000 0.0030(6)
M20 0.0059(12) 0.0059(12) 0.0097(17) 0.000 0.000 0.0030(6)
Ga1 0.0054(12) 0.0054(12) 0.0036(15) 0.000 0.000 0.0027(6)
Ni1 0.0036(12) 0.0036(12) 0.0088(18) 0.000 0.000 0.0018(6)
